data_2103425
loop_
_publ_author_name
'Herbstein, Frank H.'
'Hu, Shengzhi'
'Kapon, Moshe'

_publ_section_title
;
 Some errors from the crystallographic literature, some amplifications
 and a questionable result
;
_journal_issue 5
_journal_name_full 'Acta Crystallographica Section B'
_journal_page_first 884
_journal_page_last 892
_journal_paper_doi 10.1107/S0108768102010261
_journal_volume 58
_journal_year 2002
_chemical_formula_sum 'C24 H16 Cd Cs N4 S20'
_chemical_formula_weight 1247.0
_chemical_name_systematic
;
_-( bis(ethylenedithio)tetrafulvalene)2 (CsCd)(SCN)4
;
_space_group_IT_number 2
_symmetry_space_group_name_Hall '-P 1'
_symmetry_space_group_name_H-M 'P -1'
_cell_angle_alpha 90.51
_cell_angle_beta 102.92
_cell_angle_gamma 99.65
_cell_formula_units_Z 1
_cell_length_a 8.982
_cell_length_b 20.803
_cell_length_c 5.794
_cell_volume 1039.071
_cod_data_source_file bm0053.cif
_cod_data_source_block number_15
_cod_original_cell_volume 1039.0
_cod_original_sg_symbol_H-M P-1
_cod_original_formula_sum 'C24 H16 N4 S20 Cs Cd'
_cod_database_code 2103425

loop_
_symmetry_equiv_pos_as_xyz
'x, y, z'
'-x, -y, -z'

loop_
_atom_site_label
_atom_site_fract_x
_atom_site_fract_y
_atom_site_fract_z
_atom_site_type_symbol
S1 0.8311(18) 0.1655(7) -0.380(2) S
S2 1.0890(16) 0.1641(6) 0.168(2) S
S3 0.6889(14) 0.0371(5) -0.255(2) S
S4 0.8979(15) 0.0370(5) 0.209(2) S
S5 0.5104(14) -0.1071(5) -0.166(2) S
S6 0.7154(15) -0.1015(5) 0.305(2) S
S7 0.3457(15) -0.2420(6) -0.146(2) S
S8 0.6002(15) -0.2344(6) 0.423(2) S
C1 0.999(7) 0.224(2) -0.265(9) C
C2 1.032(6) 0.231(2) 0.001(9) C
C3 0.834(6) 0.103(2) -0.178(6) C
C4 0.926(6) 0.1050(18) 0.025(8) C
C5 0.733(4) -0.0028(17) 0.011(7) C
C6 0.671(6) -0.0570(17) 0.037(7) C
C7 0.490(4) -0.178(2) -0.009(8) C
C8 0.586(6) -0.1773(18) 0.208(9) C
C9 0.405(9) -0.306(2) 0.032(8) C
C10 0.431(5) -0.297(2) 0.289(6) C
Cs1 0.0000 0.5000 0.0000 Cs
Cd1 0.5000 0.5000 0.5000 Cd
S9 0.3028(18) 0.4032(7) 1.188(2) S
C11 0.372(5) 0.422(2) 0.975(8) C
N1 0.417(6) 0.4339(18) 0.800(7) N
S10 0.0542(19) 0.6150(8) 0.549(3) S
C12 0.194(6) 0.577(3) 0.515(9) C
N2 0.303(5) 0.5582(18) 0.489(8) N
